data_4346197
loop_
_publ_author_name
'Tong, Lianpeng'
'Kopecky, Andrew'
'Zong, Ruifa'
'Gagnon, Kevin J.'
'Ahlquist, M\%arten S G'
'Thummel, Randolph P.'

_publ_section_title
;
 Light-Driven Proton Reduction in Aqueous Medium Catalyzed by a Family of
 Cobalt Complexes with Tetradentate Polypyridine-Type Ligands.
;
_journal_issue 16
_journal_name_full 'Inorganic chemistry'
_journal_page_first 7873
_journal_page_last 7884
_journal_paper_doi 10.1021/acs.inorgchem.5b00915
_journal_volume 54
_journal_year 2015
_chemical_formula_sum 'C49 H36.39 Cl4 Co2 N8 O1.19'
_chemical_formula_weight 1015.99
_space_group_crystal_system monoclinic
_space_group_IT_number 14
_space_group_name_Hall '-P 2yn'
_space_group_name_H-M_alt 'P 1 21/n 1'
_atom_sites_solution_hydrogens geom
_audit_creation_method SHELXL-2014/6
_cell_angle_alpha 90
_cell_angle_beta 105.128(2)
_cell_angle_gamma 90
_cell_formula_units_Z 4
_cell_length_a 10.5100(4)
_cell_length_b 28.3361(10)
_cell_length_c 14.4875(5)
_cell_measurement_reflns_used 9799
_cell_measurement_temperature 100(2)
_cell_measurement_theta_max 33.091
_cell_measurement_theta_min 2.837
_cell_volume 4165.0(3)
_computing_cell_refinement 'SAINT V8.34A Bruker-AXS, Madison WI'
_computing_data_collection 'Bruker PHOTON100 Bruker-AXS, Madison WI'
_computing_data_reduction 'SAINT V8.34A Bruker-AXS, Madison WI'
_computing_molecular_graphics
;
Bruker SHELXTL Bruker-AXS, Madison WI
O. V. Dolomanov, L. J. Bourhis, R. J. Gildea, J. A. K. Howard and H. Puschmann,
OLEX2: a complete structure solution, refinement and analysis program.
J. Appl. Cryst. (2009). 42, 339-341.
and local programs
;
_computing_publication_material 'Bruker SHELXTL Bruker-AXS, Madison WI'
_computing_structure_refinement 'SHELXL-2014/6 (Sheldrick, 2013)'
_computing_structure_solution 'SHELXT 2014/4 Bruker-AXS, Madison WI'
_diffrn_ambient_temperature 100(2)
_diffrn_detector_area_resol_mean 10.42
_diffrn_measured_fraction_theta_full 0.999
_diffrn_measured_fraction_theta_max 0.997
_diffrn_measurement_device_type 'Bruker D8 with PHOTON 100 detector'
_diffrn_measurement_method '\f and \w shutterless scans'
_diffrn_radiation_monochromator 'silicon 111'
_diffrn_radiation_type synchrotron
_diffrn_radiation_wavelength 0.7749
_diffrn_reflns_av_R_equivalents 0.0504
_diffrn_reflns_av_unetI/netI 0.0430
_diffrn_reflns_Laue_measured_fraction_full 0.999
_diffrn_reflns_Laue_measured_fraction_max 0.997
_diffrn_reflns_limit_h_max 14
_diffrn_reflns_limit_h_min -14
_diffrn_reflns_limit_k_max 39
_diffrn_reflns_limit_k_min -39
_diffrn_reflns_limit_l_max 20
_diffrn_reflns_limit_l_min -20
_diffrn_reflns_number 69593
_diffrn_reflns_point_group_measured_fraction_full 0.999
_diffrn_reflns_point_group_measured_fraction_max 0.997
_diffrn_reflns_theta_full 27.706
_diffrn_reflns_theta_max 33.164
_diffrn_reflns_theta_min 2.231
_diffrn_source
;
Advanced Light Source, station 11.3.1
;
_exptl_absorpt_coefficient_mu 1.392
_exptl_absorpt_correction_T_max 0.986
_exptl_absorpt_correction_T_min 0.888
_exptl_absorpt_correction_type multi-scan
_exptl_absorpt_process_details 'SADABS-2014/5 - Bruker AXS, Madison WI'
_exptl_crystal_colour orange
_exptl_crystal_density_diffrn 1.620
_exptl_crystal_description rod
_exptl_crystal_F_000 2072
_exptl_crystal_size_max 0.060
_exptl_crystal_size_mid 0.020
_exptl_crystal_size_min 0.010
_refine_diff_density_max 0.932
_refine_diff_density_min -0.832
_refine_diff_density_rms 0.090
_refine_ls_extinction_method none
_refine_ls_goodness_of_fit_ref 1.025
_refine_ls_hydrogen_treatment constr
_refine_ls_matrix_type full
_refine_ls_number_parameters 596
_refine_ls_number_reflns 12233
_refine_ls_number_restraints 33
_refine_ls_restrained_S_all 1.027
_refine_ls_R_factor_all 0.0805
_refine_ls_R_factor_gt 0.0508
_refine_ls_shift/su_max 0.002
_refine_ls_shift/su_mean 0.000
_refine_ls_structure_factor_coef Fsqd
_refine_ls_weighting_details 'w=1/[\s^2^(Fo^2^)+(0.0394P)^2^+9.2115P] where P=(Fo^2^+2Fc^2^)/3'
_refine_ls_weighting_scheme calc
_refine_ls_wR_factor_gt 0.1127
_refine_ls_wR_factor_ref 0.1244
_reflns_Friedel_coverage 0.000
_reflns_number_gt 8656
_reflns_number_total 12233
_reflns_threshold_expression 'I > 2\s(I)'
_cod_data_source_file ic5b00915_si_002.cif
_cod_data_source_block lt53
_cod_original_sg_symbol_H-M 'P 21/n'
_cod_database_code 4346197
_shelx_space_group_comment
;
The symmetry employed for this shelxl refinement is uniquely defined
by the following loop, which should always be used as a source of
symmetry information in preference to the above space-group names.
They are only intended as comments.
;
_shelx_estimated_absorpt_t_min 0.921
_shelx_estimated_absorpt_t_max 0.986
_shelxl_version_number 2014/6

loop_
_space_group_symop_operation_xyz
'x, y, z'
'-x+1/2, y+1/2, -z+1/2'
'-x, -y, -z'
'x-1/2, -y-1/2, z-1/2'

loop_
_atom_site_label
_atom_site_type_symbol
_atom_site_fract_x
_atom_site_fract_y
_atom_site_fract_z
_atom_site_U_iso_or_equiv
_atom_site_adp_type
_atom_site_occupancy
_atom_site_site_symmetry_order
_atom_site_calc_flag
_atom_site_refinement_flags_posn
_atom_site_refinement_flags_adp
_atom_site_refinement_flags_occupancy
_atom_site_disorder_assembly
_atom_site_disorder_group
Co1 Co 0.74577(4) 0.55109(2) 0.73101(3) 0.01658(8) Uani 1 1 d . . . . .
Co2 Co 0.73766(4) 0.69768(2) 0.18518(3) 0.02263(10) Uani 1 1 d . . . . .
Cl2 Cl 0.98750(6) 0.55471(2) 0.73158(4) 0.01951(13) Uani 1 1 d . . . . .
Cl1 Cl 0.51699(6) 0.54829(3) 0.74146(5) 0.02185(14) Uani 1 1 d . . . . .
Cl4 Cl 0.96531(8) 0.69309(3) 0.17785(5) 0.03035(17) Uani 1 1 d . . . . .
Cl3 Cl 0.49538(8) 0.70448(3) 0.18043(5) 0.03071(17) Uani 1 1 d . . . . .
N2 N 0.6796(2) 0.57454(8) 0.58922(16) 0.0175(4) Uani 1 1 d . . . . .
N3 N 0.7778(2) 0.61912(8) 0.78194(16) 0.0183(4) Uani 1 1 d . . . . .
N7 N 0.6871(2) 0.63058(8) 0.13199(16) 0.0203(5) Uani 1 1 d . . . . .
N1 N 0.7453(2) 0.48807(8) 0.65606(17) 0.0199(5) Uani 1 1 d . . . . .
N4 N 0.8068(2) 0.53882(8) 0.87891(16) 0.0193(5) Uani 1 1 d . . . . .
N6 N 0.7881(2) 0.67396(9) 0.32621(16) 0.0201(5) Uani 1 1 d . . . . .
N8 N 0.6817(3) 0.71005(10) 0.03663(18) 0.0283(6) Uani 1 1 d . . . . .
N5 N 0.7537(3) 0.76220(10) 0.26165(19) 0.0289(6) Uani 1 1 d . . . . .
C15 C 0.7696(3) 0.65662(10) 0.72363(19) 0.0183(5) Uani 1 1 d . . . . .
C19 C 0.8562(3) 0.62113(10) 0.87165(19) 0.0184(5) Uani 1 1 d . . . . .
C10 C 0.6366(3) 0.61931(10) 0.56330(19) 0.0184(5) Uani 1 1 d . . . . .
C9 C 0.5586(3) 0.62861(11) 0.46865(19) 0.0208(5) Uani 1 1 d . . . . .
C34 C 0.8182(3) 0.62792(10) 0.35130(18) 0.0197(5) Uani 1 1 d . . . . .
C7 C 0.5830(3) 0.54723(11) 0.4292(2) 0.0213(6) Uani 1 1 d . . . . .
H7A H 0.5687 0.5220 0.3845 0.026 Uiso 1 1 calc R U . . .
C20 C 0.8553(3) 0.57795(10) 0.92952(19) 0.0200(5) Uani 1 1 d . . . . .
C38 C 0.7792(3) 0.58990(10) 0.28441(19) 0.0206(5) Uani 1 1 d . . . . .
C5 C 0.7033(3) 0.49248(10) 0.5601(2) 0.0201(5) Uani 1 1 d . . . . .
C8 C 0.5358(3) 0.59119(11) 0.40210(19) 0.0227(6) Uani 1 1 d . . . . .
H8A H 0.4872 0.5967 0.3379 0.027 Uiso 1 1 calc R U . . .
C6 C 0.6539(3) 0.53979(10) 0.52561(19) 0.0182(5) Uani 1 1 d . . . . .
C14 C 0.6712(3) 0.65782(10) 0.62895(19) 0.0185(5) Uani 1 1 d . . . . .
C39 C 0.6862(3) 0.59291(10) 0.1876(2) 0.0211(5) Uani 1 1 d . . . . .
C33 C 0.8883(3) 0.61672(11) 0.44692(19) 0.0222(6) Uani 1 1 d . . . . .
C43 C 0.6144(3) 0.62992(11) 0.0399(2) 0.0241(6) Uani 1 1 d . . . . .
C30 C 0.8201(3) 0.70808(11) 0.3915(2) 0.0231(6) Uani 1 1 d . . . . .
C24 C 0.7981(3) 0.49901(11) 0.9268(2) 0.0234(6) Uani 1 1 d . . . . .
H24A H 0.7601 0.4719 0.8918 0.028 Uiso 1 1 calc R U . . .
C37 C 0.8262(3) 0.54530(11) 0.3132(2) 0.0249(6) Uani 1 1 d . . . . .
H37A H 0.8070 0.5203 0.2680 0.030 Uiso 1 1 calc R U . . .
C16 C 0.8506(3) 0.69570(10) 0.7519(2) 0.0221(6) Uani 1 1 d . . . . .
H16A H 0.8490 0.7211 0.7088 0.027 Uiso 1 1 calc R U . . .
C18 C 0.9330(3) 0.66052(11) 0.9056(2) 0.0234(6) Uani 1 1 d . . . . .
H18A H 0.9840 0.6621 0.9702 0.028 Uiso 1 1 calc R U . . .
C11 C 0.5055(3) 0.67403(11) 0.4439(2) 0.0277(6) Uani 1 1 d . . . . .
H11A H 0.4533 0.6800 0.3808 0.033 Uiso 1 1 calc R U . . .
C31 C 0.8840(3) 0.69862(11) 0.4882(2) 0.0249(6) Uani 1 1 d . . . . .
H31A H 0.9028 0.7234 0.5338 0.030 Uiso 1 1 calc R U . . .
C1 C 0.7974(3) 0.44676(10) 0.6923(2) 0.0244(6) Uani 1 1 d . . . . .
H1A H 0.8288 0.4438 0.7598 0.029 Uiso 1 1 calc R U . . .
C22 C 0.8936(3) 0.53564(12) 1.0763(2) 0.0278(7) Uani 1 1 d . . . . .
H22A H 0.9250 0.5343 1.1440 0.033 Uiso 1 1 calc R U . . .
C4 C 0.7091(3) 0.45499(11) 0.4993(2) 0.0251(6) Uani 1 1 d . . . . .
H4A H 0.6772 0.4586 0.4320 0.030 Uiso 1 1 calc R U . . .
C2 C 0.8077(3) 0.40809(11) 0.6361(2) 0.0272(6) Uani 1 1 d . . . . .
H2A H 0.8454 0.3794 0.6643 0.033 Uiso 1 1 calc R U . . .
C21 C 0.8992(3) 0.57762(11) 1.0286(2) 0.0242(6) Uani 1 1 d . . . . .
H21A H 0.9323 0.6055 1.0629 0.029 Uiso 1 1 calc R U . . .
C13 C 0.6141(3) 0.70113(11) 0.6008(2) 0.0244(6) Uani 1 1 d . . . . .
H13A H 0.6333 0.7266 0.6449 0.029 Uiso 1 1 calc R U . . .
C32 C 0.9181(3) 0.65361(12) 0.5147(2) 0.0262(6) Uani 1 1 d . . . . .
H32A H 0.9622 0.6468 0.5794 0.031 Uiso 1 1 calc R U . . .
C3 C 0.7620(3) 0.41227(11) 0.5383(2) 0.0278(6) Uani 1 1 d . . . . .
H3A H 0.7666 0.3862 0.4980 0.033 Uiso 1 1 calc R U . . .
C17 C 0.9331(3) 0.69715(10) 0.8430(2) 0.0239(6) Uani 1 1 d . . . . .
H17A H 0.9900 0.7234 0.8627 0.029 Uiso 1 1 calc R U . . .
C23 C 0.8425(3) 0.49589(12) 1.0257(2) 0.0270(6) Uani 1 1 d . . . . .
H23A H 0.8378 0.4669 1.0576 0.032 Uiso 1 1 calc R U . . .
C36 C 0.9009(3) 0.53547(11) 0.4059(2) 0.0276(6) Uani 1 1 d . . . . .
H36A H 0.9333 0.5044 0.4221 0.033 Uiso 1 1 calc R U . . .
C12 C 0.5286(3) 0.70930(11) 0.5096(2) 0.0283(7) Uani 1 1 d . . . . .
H12A H 0.4876 0.7392 0.4943 0.034 Uiso 1 1 calc R U . . .
C45 C 0.5764(3) 0.67471(13) -0.1145(2) 0.0301(7) Uani 1 1 d . . . . .
H45A H 0.5383 0.6476 -0.1498 0.036 Uiso 1 1 calc R U . . .
C44 C 0.6244(3) 0.67297(12) -0.0148(2) 0.0261(6) Uani 1 1 d . . . . .
C29 C 0.7855(3) 0.75635(11) 0.3571(2) 0.0254(6) Uani 1 1 d . . . . .
C41 C 0.5235(3) 0.55527(12) 0.0632(2) 0.0311(7) Uani 1 1 d . . . . .
H41A H 0.4635 0.5301 0.0410 0.037 Uiso 1 1 calc R U . . .
C28 C 0.7850(3) 0.79443(12) 0.4187(2) 0.0294(7) Uani 1 1 d . . . . .
H28A H 0.8090 0.7899 0.4860 0.035 Uiso 1 1 calc R U . . .
C42 C 0.5340(3) 0.59202(12) 0.0019(2) 0.0303(7) Uani 1 1 d . . . . .
H42A H 0.4877 0.5912 -0.0639 0.036 Uiso 1 1 calc R U . . .
C35 C 0.9274(3) 0.57010(12) 0.4730(2) 0.0265(6) Uani 1 1 d . . . . .
H35A H 0.9722 0.5629 0.5373 0.032 Uiso 1 1 calc R U . . .
C27 C 0.7491(3) 0.83874(12) 0.3800(3) 0.0354(8) Uani 1 1 d . . . . .
H27A H 0.7472 0.8649 0.4207 0.043 Uiso 1 1 calc R U . . .
C40 C 0.5996(3) 0.55541(11) 0.1554(2) 0.0271(6) Uani 1 1 d . . . . .
H40A H 0.5938 0.5302 0.1973 0.032 Uiso 1 1 calc R U . . .
C47 C 0.6462(3) 0.75470(13) -0.1078(2) 0.0364(8) Uani 1 1 d . . . . .
H47A H 0.6546 0.7837 -0.1386 0.044 Uiso 1 1 calc R U . . .
C48 C 0.6946(4) 0.75023(13) -0.0097(2) 0.0348(8) Uani 1 1 d . . . . .
H48A H 0.7384 0.7763 0.0260 0.042 Uiso 1 1 calc R U . . .
C26 C 0.7163(4) 0.84459(12) 0.2824(3) 0.0387(8) Uani 1 1 d . . . . .
H26A H 0.6924 0.8747 0.2543 0.046 Uiso 1 1 calc R U . . .
C46 C 0.5859(3) 0.71669(14) -0.1599(2) 0.0357(8) Uani 1 1 d . . . . .
H46A H 0.5508 0.7193 -0.2272 0.043 Uiso 1 1 calc R U . . .
C49 C 0.2240(6) 0.6368(3) 0.1347(5) 0.0331(15) Uani 0.663(10) 1 d D U P A 1
O1 O 0.3268(6) 0.61700(19) 0.1418(6) 0.101(3) Uani 0.663(10) 1 d D U P A 1
C25 C 0.7192(4) 0.80539(12) 0.2267(3) 0.0375(8) Uani 1 1 d . . . . .
H25A H 0.6952 0.8093 0.1592 0.045 Uiso 1 1 calc R U . . .
O1W O 0.7116(11) 0.4469(4) 1.1619(8) 0.030(4) Uani 0.193(8) 1 d . . P . .
C49A C 0.2176(17) 0.6339(6) 0.1036(11) 0.037(4) Uiso 0.337(10) 1 d D U P A 2
O1A O 0.214(3) 0.6491(9) 0.1758(15) 0.198(12) Uiso 0.337(10) 1 d D U P A 2

loop_
_atom_site_aniso_label
_atom_site_aniso_U_11
_atom_site_aniso_U_22
_atom_site_aniso_U_33
_atom_site_aniso_U_23
_atom_site_aniso_U_13
_atom_site_aniso_U_12
Co1 0.01853(17) 0.01701(18) 0.01345(16) -0.00230(13) 0.00282(13) -0.00149(14)
Co2 0.0307(2) 0.02002(19) 0.01531(18) -0.00006(14) 0.00261(15) 0.00205(16)
Cl2 0.0184(3) 0.0227(3) 0.0174(3) -0.0017(2) 0.0047(2) 0.0009(2)
Cl1 0.0195(3) 0.0266(3) 0.0192(3) -0.0029(3) 0.0047(2) -0.0044(3)
Cl4 0.0384(4) 0.0326(4) 0.0208(3) -0.0054(3) 0.0090(3) -0.0117(3)
Cl3 0.0347(4) 0.0309(4) 0.0233(3) -0.0051(3) 0.0019(3) 0.0118(3)
N2 0.0137(10) 0.0220(11) 0.0173(11) 0.0010(9) 0.0051(8) -0.0012(9)
N3 0.0177(11) 0.0216(11) 0.0160(10) -0.0036(9) 0.0050(9) 0.0007(9)
N7 0.0261(12) 0.0232(12) 0.0123(10) 0.0002(9) 0.0061(9) 0.0036(9)
N1 0.0188(11) 0.0209(11) 0.0201(11) -0.0033(9) 0.0053(9) -0.0025(9)
N4 0.0181(11) 0.0225(12) 0.0191(11) -0.0025(9) 0.0079(9) 0.0023(9)
N6 0.0216(11) 0.0241(12) 0.0151(10) -0.0038(9) 0.0057(9) 0.0011(9)
N8 0.0339(14) 0.0307(14) 0.0207(12) 0.0088(11) 0.0078(11) 0.0083(11)
N5 0.0320(14) 0.0253(13) 0.0273(13) -0.0014(11) 0.0041(11) 0.0025(11)
C15 0.0195(13) 0.0184(13) 0.0179(12) -0.0037(10) 0.0066(10) 0.0017(10)
C19 0.0169(12) 0.0230(13) 0.0161(12) -0.0040(10) 0.0057(10) 0.0008(10)
C10 0.0157(12) 0.0241(13) 0.0162(12) -0.0001(10) 0.0058(10) -0.0013(10)
C9 0.0193(13) 0.0306(15) 0.0136(12) 0.0041(11) 0.0063(10) 0.0001(11)
C34 0.0202(13) 0.0275(14) 0.0125(12) 0.0019(10) 0.0058(10) 0.0016(11)
C7 0.0164(12) 0.0308(15) 0.0174(12) -0.0050(11) 0.0055(10) -0.0053(11)
C20 0.0155(12) 0.0264(14) 0.0169(12) -0.0033(10) 0.0021(10) 0.0024(10)
C38 0.0256(14) 0.0235(14) 0.0154(12) 0.0013(10) 0.0103(11) 0.0018(11)
C5 0.0180(13) 0.0237(14) 0.0199(13) -0.0058(11) 0.0072(10) -0.0046(10)
C8 0.0176(13) 0.0388(17) 0.0118(12) 0.0009(11) 0.0041(10) -0.0040(12)
C6 0.0155(12) 0.0249(14) 0.0162(12) -0.0030(10) 0.0075(10) -0.0034(10)
C14 0.0207(13) 0.0204(13) 0.0164(12) -0.0001(10) 0.0081(10) -0.0010(10)
C39 0.0252(14) 0.0212(13) 0.0182(13) -0.0015(10) 0.0080(11) 0.0041(11)
C33 0.0191(13) 0.0332(16) 0.0157(12) 0.0036(11) 0.0067(10) 0.0017(11)
C43 0.0251(14) 0.0325(16) 0.0147(12) -0.0028(11) 0.0050(11) 0.0062(12)
C30 0.0199(13) 0.0313(16) 0.0180(13) -0.0067(11) 0.0049(11) -0.0034(11)
C24 0.0215(14) 0.0258(15) 0.0239(14) 0.0025(11) 0.0080(11) 0.0017(11)
C37 0.0317(15) 0.0262(15) 0.0209(13) 0.0027(11) 0.0142(12) 0.0056(12)
C16 0.0265(14) 0.0198(13) 0.0225(13) -0.0036(11) 0.0106(11) -0.0003(11)
C18 0.0211(13) 0.0285(15) 0.0196(13) -0.0091(11) 0.0035(11) -0.0016(11)
C11 0.0289(16) 0.0338(17) 0.0204(14) 0.0082(12) 0.0066(12) 0.0058(13)
C31 0.0242(14) 0.0365(17) 0.0157(13) -0.0068(12) 0.0079(11) -0.0065(12)
C1 0.0244(14) 0.0223(14) 0.0263(14) -0.0013(11) 0.0065(12) -0.0004(11)
C22 0.0222(14) 0.0434(18) 0.0187(14) 0.0043(13) 0.0066(11) 0.0067(13)
C4 0.0265(14) 0.0288(15) 0.0231(14) -0.0078(12) 0.0123(12) -0.0073(12)
C2 0.0278(15) 0.0204(14) 0.0361(17) -0.0021(12) 0.0130(13) -0.0003(12)
C21 0.0205(14) 0.0345(16) 0.0172(13) -0.0045(11) 0.0044(11) 0.0006(12)
C13 0.0327(16) 0.0233(14) 0.0203(13) 0.0015(11) 0.0127(12) 0.0027(12)
C32 0.0213(14) 0.0440(18) 0.0133(12) -0.0003(12) 0.0045(11) -0.0034(13)
C3 0.0288(15) 0.0234(15) 0.0351(17) -0.0113(12) 0.0153(13) -0.0066(12)
C17 0.0232(14) 0.0212(14) 0.0270(14) -0.0102(11) 0.0061(12) -0.0050(11)
C23 0.0250(15) 0.0344(17) 0.0249(15) 0.0087(12) 0.0124(12) 0.0066(12)
C36 0.0320(16) 0.0281(15) 0.0264(15) 0.0066(12) 0.0145(13) 0.0088(13)
C12 0.0329(16) 0.0286(16) 0.0251(15) 0.0119(12) 0.0110(13) 0.0102(13)
C45 0.0246(15) 0.049(2) 0.0168(13) 0.0039(13) 0.0057(11) 0.0118(14)
C44 0.0257(15) 0.0375(17) 0.0157(13) 0.0044(12) 0.0067(11) 0.0105(13)
C29 0.0204(14) 0.0263(15) 0.0289(15) -0.0067(12) 0.0056(12) -0.0023(11)
C41 0.0291(16) 0.0287(16) 0.0346(17) -0.0134(14) 0.0068(13) -0.0007(13)
C28 0.0230(15) 0.0340(17) 0.0315(16) -0.0108(13) 0.0078(13) -0.0051(12)
C42 0.0290(16) 0.0384(18) 0.0203(14) -0.0106(13) 0.0005(12) 0.0055(13)
C35 0.0252(15) 0.0367(17) 0.0187(13) 0.0077(12) 0.0075(11) 0.0059(13)
C27 0.0263(16) 0.0281(17) 0.053(2) -0.0139(15) 0.0121(15) -0.0029(13)
C40 0.0326(16) 0.0216(14) 0.0289(15) -0.0032(12) 0.0113(13) 0.0014(12)
C47 0.0392(19) 0.046(2) 0.0301(17) 0.0217(15) 0.0193(15) 0.0195(16)
C48 0.0413(19) 0.0334(18) 0.0326(17) 0.0085(14) 0.0146(15) 0.0072(15)
C26 0.0348(18) 0.0255(17) 0.053(2) -0.0013(15) 0.0057(16) 0.0055(14)
C46 0.0318(17) 0.059(2) 0.0194(14) 0.0128(15) 0.0116(13) 0.0178(16)
C49 0.020(2) 0.055(4) 0.020(3) 0.019(3) -0.002(2) -0.006(2)
O1 0.067(4) 0.046(3) 0.205(8) -0.011(4) 0.063(5) -0.004(3)
C25 0.042(2) 0.0268(17) 0.0407(19) 0.0008(14) 0.0046(16) 0.0045(14)
O1W 0.028(6) 0.037(7) 0.030(7) 0.000(5) 0.013(5) 0.002(5)

loop_
_atom_type_symbol
_atom_type_description
_atom_type_scat_dispersion_real
_atom_type_scat_dispersion_imag
_atom_type_scat_source
C C 0.0040 0.0020 'Calculated using XDISP in WinGX (Farrugia, 1999)'
H H 0.0000 0.0000 'Calculated using XDISP in WinGX (Farrugia, 1999)'
N N 0.0076 0.0040 'Calculated using XDISP in WinGX (Farrugia, 1999)'
O O 0.0132 0.0074 'Calculated using XDISP in WinGX (Farrugia, 1999)'
Cl Cl 0.1697 0.1896 'Calculated using XDISP in WinGX (Farrugia, 1999)'
Co Co 0.3480 1.1404 'Calculated using XDISP in WinGX (Farrugia, 1999)'

loop_
_geom_angle_atom_site_label_1
_geom_angle_atom_site_label_2
_geom_angle_atom_site_label_3
_geom_angle
N3 Co1 N1 164.58(9)
N3 Co1 N2 92.05(9)
N1 Co1 N2 78.85(9)
N3 Co1 N4 79.14(9)
N1 Co1 N4 110.35(9)
N2 Co1 N4 170.78(9)
N3 Co1 Cl1 94.55(7)
N1 Co1 Cl1 97.76(7)
N2 Co1 Cl1 89.48(6)
N4 Co1 Cl1 88.56(7)
N3 Co1 Cl2 83.76(7)
N1 Co1 Cl2 84.45(7)
N2 Co1 Cl2 93.79(6)
N4 Co1 Cl2 87.97(7)
Cl1 Co1 Cl2 176.37(3)
N7 Co2 N6 92.51(9)
N7 Co2 N8 78.25(10)
N6 Co2 N8 170.73(10)
N7 Co2 N5 164.70(10)
N6 Co2 N5 78.50(10)
N8 Co2 N5 110.67(11)
N7 Co2 Cl4 95.43(7)
N6 Co2 Cl4 91.38(7)
N8 Co2 Cl4 88.84(8)
N5 Co2 Cl4 97.12(8)
N7 Co2 Cl3 84.34(7)
N6 Co2 Cl3 92.75(7)
N8 Co2 Cl3 87.08(8)
N5 Co2 Cl3 83.76(8)
Cl4 Co2 Cl3 175.87(3)
C6 N2 C10 120.4(2)
C6 N2 Co1 113.60(18)
C10 N2 Co1 124.39(18)
C15 N3 C19 119.7(2)
C15 N3 Co1 122.43(18)
C19 N3 Co1 112.77(19)
C39 N7 C43 119.4(3)
C39 N7 Co2 123.37(18)
C43 N7 Co2 113.8(2)
C1 N1 C5 118.3(2)
C1 N1 Co1 126.7(2)
C5 N1 Co1 114.32(19)
C24 N4 C20 118.4(2)
C24 N4 Co1 128.6(2)
C20 N4 Co1 112.89(19)
C30 N6 C34 120.3(2)
C30 N6 Co2 114.5(2)
C34 N6 Co2 123.35(18)
C44 N8 C48 118.4(3)
C44 N8 Co2 113.8(2)
C48 N8 Co2 127.7(2)
C25 N5 C29 118.2(3)
C25 N5 Co2 127.9(2)
C29 N5 Co2 113.3(2)
N3 C15 C16 120.6(3)
N3 C15 C14 120.8(2)
C16 C15 C14 118.5(3)
N3 C19 C18 121.9(3)
N3 C19 C20 114.7(2)
C18 C19 C20 123.4(3)
N2 C10 C9 120.1(2)
N2 C10 C14 121.2(2)
C9 C10 C14 118.7(3)
C8 C9 C11 121.7(3)
C8 C9 C10 118.1(3)
C11 C9 C10 120.2(3)
N6 C34 C33 119.7(3)
N6 C34 C38 122.1(2)
C33 C34 C38 118.2(3)
C8 C7 C6 118.7(3)
C8 C7 H7A 120.7
C6 C7 H7A 120.7
N4 C20 C21 122.1(3)
N4 C20 C19 115.2(2)
C21 C20 C19 122.7(3)
C37 C38 C34 117.8(3)
C37 C38 C39 115.6(3)
C34 C38 C39 126.5(3)
N1 C5 C4 121.6(3)
N1 C5 C6 115.1(2)
C4 C5 C6 123.2(3)
C7 C8 C9 120.4(3)
C7 C8 H8A 119.8
C9 C8 H8A 119.8
N2 C6 C7 122.2(3)
N2 C6 C5 116.6(2)
C7 C6 C5 121.1(2)
C13 C14 C10 117.8(3)
C13 C14 C15 115.9(2)
C10 C14 C15 126.2(2)
N7 C39 C40 120.7(3)
N7 C39 C38 120.5(3)
C40 C39 C38 118.8(3)
C35 C33 C32 120.8(3)
C35 C33 C34 120.8(3)
C32 C33 C34 118.4(3)
N7 C43 C42 122.0(3)
N7 C43 C44 114.7(3)
C42 C43 C44 123.3(3)
N6 C30 C31 122.2(3)
N6 C30 C29 116.1(3)
C31 C30 C29 121.7(3)
N4 C24 C23 122.5(3)
N4 C24 H24A 118.7
C23 C24 H24A 118.7
C38 C37 C36 122.7(3)
C38 C37 H37A 118.6
C36 C37 H37A 118.6
C17 C16 C15 119.3(3)
C17 C16 H16A 120.4
C15 C16 H16A 120.4
C17 C18 C19 118.2(3)
C17 C18 H18A 120.9
C19 C18 H18A 120.9
C12 C11 C9 120.4(3)
C12 C11 H11A 119.8
C9 C11 H11A 119.8
C32 C31 C30 118.9(3)
C32 C31 H31A 120.5
C30 C31 H31A 120.5
N1 C1 C2 123.1(3)
N1 C1 H1A 118.4
C2 C1 H1A 118.4
C23 C22 C21 119.9(3)
C23 C22 H22A 120.0
C21 C22 H22A 120.0
C3 C4 C5 119.1(3)
C3 C4 H4A 120.4
C5 C4 H4A 120.4
C3 C2 C1 118.5(3)
C3 C2 H2A 120.8
C1 C2 H2A 120.8
C22 C21 C20 118.4(3)
C22 C21 H21A 120.8
C20 C21 H21A 120.8
C14 C13 C12 123.0(3)
C14 C13 H13A 118.5
C12 C13 H13A 118.5
C31 C32 C33 120.4(3)
C31 C32 H32A 119.8
C33 C32 H32A 119.8
C2 C3 C4 119.2(3)
C2 C3 H3A 120.4
C4 C3 H3A 120.4
C16 C17 C18 119.9(3)
C16 C17 H17A 120.0
C18 C17 H17A 120.0
C22 C23 C24 118.5(3)
C22 C23 H23A 120.7
C24 C23 H23A 120.7
C35 C36 C37 120.2(3)
C35 C36 H36A 119.9
C37 C36 H36A 119.9
C11 C12 C13 119.3(3)
C11 C12 H12A 120.3
C13 C12 H12A 120.3
C46 C45 C44 118.2(3)
C46 C45 H45A 120.9
C44 C45 H45A 120.9
N8 C44 C45 122.4(3)
N8 C44 C43 115.9(2)
C45 C44 C43 121.8(3)
N5 C29 C28 121.2(3)
N5 C29 C30 115.9(3)
C28 C29 C30 122.8(3)
C40 C41 C42 119.9(3)
C40 C41 H41A 120.1
C42 C41 H41A 120.1
C27 C28 C29 119.1(3)
C27 C28 H28A 120.5
C29 C28 H28A 120.5
C43 C42 C41 117.9(3)
C43 C42 H42A 121.1
C41 C42 H42A 121.1
C36 C35 C33 119.7(3)
C36 C35 H35A 120.1
C33 C35 H35A 120.1
C26 C27 C28 119.5(3)
C26 C27 H27A 120.2
C28 C27 H27A 120.2
C41 C40 C39 119.5(3)
C41 C40 H40A 120.2
C39 C40 H40A 120.2
C46 C47 C48 119.1(3)
C46 C47 H47A 120.4
C48 C47 H47A 120.4
N8 C48 C47 122.1(4)
N8 C48 H48A 119.0
C47 C48 H48A 119.0
C27 C26 C25 117.8(3)
C27 C26 H26A 121.1
C25 C26 H26A 121.1
C47 C46 C45 119.8(3)
C47 C46 H46A 120.1
C45 C46 H46A 120.1
N5 C25 C26 124.1(4)
N5 C25 H25A 117.9
C26 C25 H25A 117.9

loop_
_geom_bond_atom_site_label_1
_geom_bond_atom_site_label_2
_geom_bond_distance
Co1 N3 2.060(2)
Co1 N1 2.089(2)
Co1 N2 2.097(2)
Co1 N4 2.099(2)
Co1 Cl1 2.4497(8)
Co1 Cl2 2.5406(8)
Co2 N7 2.068(2)
Co2 N6 2.084(2)
Co2 N8 2.107(3)
Co2 N5 2.122(3)
Co2 Cl4 2.4259(10)
Co2 Cl3 2.5366(9)
N2 C6 1.327(3)
N2 C10 1.366(4)
N3 C15 1.346(4)
N3 C19 1.346(3)
N7 C39 1.339(4)
N7 C43 1.354(4)
N1 C1 1.340(4)
N1 C5 1.350(4)
N4 C24 1.340(4)
N4 C20 1.353(4)
N6 C30 1.333(4)
N6 C34 1.369(4)
N8 C44 1.337(4)
N8 C48 1.347(4)
N5 C25 1.338(4)
N5 C29 1.345(4)
C15 C16 1.391(4)
C15 C14 1.487(4)
C19 C18 1.390(4)
C19 C20 1.485(4)
C10 C9 1.427(4)
C10 C14 1.431(4)
C9 C8 1.411(4)
C9 C11 1.411(4)
C34 C33 1.425(4)
C34 C38 1.436(4)
C7 C8 1.360(4)
C7 C6 1.416(4)
C7 H7A 0.9500
C20 C21 1.389(4)
C38 C37 1.381(4)
C38 C39 1.488(4)
C5 C4 1.392(4)
C5 C6 1.477(4)
C8 H8A 0.9500
C14 C13 1.380(4)
C39 C40 1.398(4)
C33 C35 1.406(4)
C33 C32 1.413(4)
C43 C42 1.388(4)
C43 C44 1.473(4)
C30 C31 1.411(4)
C30 C29 1.469(4)
C24 C23 1.388(4)
C24 H24A 0.9500
C37 C36 1.395(4)
C37 H37A 0.9500
C16 C17 1.378(4)
C16 H16A 0.9500
C18 C17 1.379(4)
C18 H18A 0.9500
C11 C12 1.358(5)
C11 H11A 0.9500
C31 C32 1.353(5)
C31 H31A 0.9500
C1 C2 1.387(4)
C1 H1A 0.9500
C22 C23 1.375(5)
C22 C21 1.385(4)
C22 H22A 0.9500
C4 C3 1.389(4)
C4 H4A 0.9500
C2 C3 1.376(5)
C2 H2A 0.9500
C21 H21A 0.9500
C13 C12 1.409(4)
C13 H13A 0.9500
C32 H32A 0.9500
C3 H3A 0.9500
C17 H17A 0.9500
C23 H23A 0.9500
C36 C35 1.358(5)
C36 H36A 0.9500
C12 H12A 0.9500
C45 C46 1.376(5)
C45 C44 1.402(4)
C45 H45A 0.9500
C29 C28 1.401(4)
C41 C40 1.367(5)
C41 C42 1.392(5)
C41 H41A 0.9500
C28 C27 1.386(5)
C28 H28A 0.9500
C42 H42A 0.9500
C35 H35A 0.9500
C27 C26 1.376(5)
C27 H27A 0.9500
C40 H40A 0.9500
C47 C46 1.372(5)
C47 C48 1.385(5)
C47 H47A 0.9500
C48 H48A 0.9500
C26 C25 1.378(5)
C26 H26A 0.9500
C46 H46A 0.9500
C49 O1 1.198(9)
C25 H25A 0.9500
C49A O1A 1.141(13)

loop_
_geom_torsion_atom_site_label_1
_geom_torsion_atom_site_label_2
_geom_torsion_atom_site_label_3
_geom_torsion_atom_site_label_4
_geom_torsion
C19 N3 C15 C16 6.2(4)
Co1 N3 C15 C16 -146.7(2)
C19 N3 C15 C14 -172.0(2)
Co1 N3 C15 C14 35.2(3)
C15 N3 C19 C18 -2.0(4)
Co1 N3 C19 C18 153.3(2)
C15 N3 C19 C20 179.0(2)
Co1 N3 C19 C20 -25.7(3)
C6 N2 C10 C9 2.9(4)
Co1 N2 C10 C9 -161.52(19)
C6 N2 C10 C14 -175.6(2)
Co1 N2 C10 C14 20.1(3)
N2 C10 C9 C8 -4.4(4)
C14 C10 C9 C8 174.1(2)
N2 C10 C9 C11 175.0(3)
C14 C10 C9 C11 -6.5(4)
C30 N6 C34 C33 -2.3(4)
Co2 N6 C34 C33 161.4(2)
C30 N6 C34 C38 176.6(3)
Co2 N6 C34 C38 -19.8(4)
C24 N4 C20 C21 1.8(4)
Co1 N4 C20 C21 179.0(2)
C24 N4 C20 C19 -177.4(2)
Co1 N4 C20 C19 -0.1(3)
N3 C19 C20 N4 17.3(3)
C18 C19 C20 N4 -161.6(3)
N3 C19 C20 C21 -161.9(3)
C18 C19 C20 C21 19.2(4)
N6 C34 C38 C37 173.1(3)
C33 C34 C38 C37 -8.0(4)
N6 C34 C38 C39 -10.6(4)
C33 C34 C38 C39 168.3(3)
C1 N1 C5 C4 2.2(4)
Co1 N1 C5 C4 173.6(2)
C1 N1 C5 C6 -176.8(2)
Co1 N1 C5 C6 -5.4(3)
C6 C7 C8 C9 0.7(4)
C11 C9 C8 C7 -176.9(3)
C10 C9 C8 C7 2.5(4)
C10 N2 C6 C7 0.6(4)
Co1 N2 C6 C7 166.5(2)
C10 N2 C6 C5 -179.6(2)
Co1 N2 C6 C5 -13.6(3)
C8 C7 C6 N2 -2.4(4)
C8 C7 C6 C5 177.8(2)
N1 C5 C6 N2 12.9(3)
C4 C5 C6 N2 -166.1(3)
N1 C5 C6 C7 -167.2(2)
C4 C5 C6 C7 13.8(4)
N2 C10 C14 C13 -174.0(3)
C9 C10 C14 C13 7.6(4)
N2 C10 C14 C15 9.8(4)
C9 C10 C14 C15 -168.7(3)
N3 C15 C14 C13 142.8(3)
C16 C15 C14 C13 -35.4(4)
N3 C15 C14 C10 -40.9(4)
C16 C15 C14 C10 140.9(3)
C43 N7 C39 C40 -7.6(4)
Co2 N7 C39 C40 150.3(2)
C43 N7 C39 C38 171.3(3)
Co2 N7 C39 C38 -30.7(4)
C37 C38 C39 N7 -144.6(3)
C34 C38 C39 N7 38.9(4)
C37 C38 C39 C40 34.3(4)
C34 C38 C39 C40 -142.1(3)
N6 C34 C33 C35 -176.1(3)
C38 C34 C33 C35 5.0(4)
N6 C34 C33 C32 3.7(4)
C38 C34 C33 C32 -175.3(3)
C39 N7 C43 C42 2.8(4)
Co2 N7 C43 C42 -157.2(2)
C39 N7 C43 C44 -179.2(2)
Co2 N7 C43 C44 20.8(3)
C34 N6 C30 C31 -0.7(4)
Co2 N6 C30 C31 -165.8(2)
C34 N6 C30 C29 179.0(3)
Co2 N6 C30 C29 14.0(3)
C20 N4 C24 C23 -3.1(4)
Co1 N4 C24 C23 -179.8(2)
C34 C38 C37 C36 4.9(4)
C39 C38 C37 C36 -171.8(3)
N3 C15 C16 C17 -4.6(4)
C14 C15 C16 C17 173.6(3)
N3 C19 C18 C17 -3.6(4)
C20 C19 C18 C17 175.2(3)
C8 C9 C11 C12 179.7(3)
C10 C9 C11 C12 0.3(4)
N6 C30 C31 C32 2.4(4)
C29 C30 C31 C32 -177.4(3)
C5 N1 C1 C2 -1.4(4)
Co1 N1 C1 C2 -171.6(2)
N1 C5 C4 C3 -1.4(4)
C6 C5 C4 C3 177.5(3)
N1 C1 C2 C3 -0.1(5)
C23 C22 C21 C20 -1.5(4)
N4 C20 C21 C22 0.5(4)
C19 C20 C21 C22 179.5(3)
C10 C14 C13 C12 -2.8(4)
C15 C14 C13 C12 173.9(3)
C30 C31 C32 C33 -0.9(4)
C35 C33 C32 C31 177.7(3)
C34 C33 C32 C31 -2.0(4)
C1 C2 C3 C4 0.9(4)
C5 C4 C3 C2 -0.2(4)
C15 C16 C17 C18 -1.2(4)
C19 C18 C17 C16 5.1(4)
C21 C22 C23 C24 0.3(4)
N4 C24 C23 C22 2.1(4)
C38 C37 C36 C35 1.7(5)
C9 C11 C12 C13 4.7(5)
C14 C13 C12 C11 -3.5(5)
C48 N8 C44 C45 -0.7(5)
Co2 N8 C44 C45 177.9(2)
C48 N8 C44 C43 179.4(3)
Co2 N8 C44 C43 -2.1(3)
C46 C45 C44 N8 -1.8(5)
C46 C45 C44 C43 178.1(3)
N7 C43 C44 N8 -12.4(4)
C42 C43 C44 N8 165.6(3)
N7 C43 C44 C45 167.7(3)
C42 C43 C44 C45 -14.4(5)
C25 N5 C29 C28 -1.1(5)
Co2 N5 C29 C28 -172.3(2)
C25 N5 C29 C30 178.8(3)
Co2 N5 C29 C30 7.7(3)
N6 C30 C29 N5 -14.6(4)
C31 C30 C29 N5 165.1(3)
N6 C30 C29 C28 165.3(3)
C31 C30 C29 C28 -14.9(4)
N5 C29 C28 C27 1.0(5)
C30 C29 C28 C27 -179.0(3)
N7 C43 C42 C41 3.8(5)
C44 C43 C42 C41 -174.0(3)
C40 C41 C42 C43 -5.5(5)
C37 C36 C35 C33 -5.0(5)
C32 C33 C35 C36 -178.2(3)
C34 C33 C35 C36 1.6(4)
C29 C28 C27 C26 -0.8(5)
C42 C41 C40 C39 0.9(5)
N7 C39 C40 C41 5.9(4)
C38 C39 C40 C41 -173.1(3)
C44 N8 C48 C47 2.5(5)
Co2 N8 C48 C47 -175.9(2)
C46 C47 C48 N8 -1.6(5)
C28 C27 C26 C25 0.8(5)
C48 C47 C46 C45 -1.1(5)
C44 C45 C46 C47 2.7(5)
C29 N5 C25 C26 1.2(5)
Co2 N5 C25 C26 170.9(3)
C27 C26 C25 N5 -1.0(6)
